data_1507144
loop_
_publ_author_name
'Li, Kuan-Ting'
'Lin, Yong-Bo'
'Yang, Ding-Yah'

_publ_section_title
;
 One-Pot Synthesis of Pyranocoumarins via Microwave-Assisted Pseudo
 Multicomponent Reactions and Their Molecular Switching Properties.
;
_journal_issue 5
_journal_name_full 'Organic letters'
_journal_page_first 1190
_journal_page_last 1193
_journal_paper_doi 10.1021/ol203229z
_journal_volume 14
_journal_year 2012
_chemical_formula_moiety 'C32 H19 N O7'
_chemical_formula_sum 'C32 H19 N O7'
_chemical_formula_weight 529.48
_space_group_IT_number 2
_symmetry_cell_setting triclinic
_symmetry_Int_Tables_number 2
_symmetry_space_group_name_Hall '-P 1'
_symmetry_space_group_name_H-M 'P -1'
_atom_sites_solution_hydrogens geom
_atom_sites_solution_primary direct
_atom_sites_solution_secondary difmap
_audit_creation_method SHELXL-97
_cell_angle_alpha 108.301(2)
_cell_angle_beta 91.149(2)
_cell_angle_gamma 114.384(2)
_cell_formula_units_Z 4
_cell_length_a 14.0644(12)
_cell_length_b 15.0979(12)
_cell_length_c 15.2279(12)
_cell_measurement_reflns_used 3140
_cell_measurement_temperature 297(2)
_cell_measurement_theta_max 24.665
_cell_measurement_theta_min 2.389
_cell_volume 2753.9(4)
_computing_cell_refinement 'Bruker SMART'
_computing_data_collection 'Bruker SMART'
_computing_data_reduction 'Bruker SHELXTL'
_computing_molecular_graphics 'Bruker SHELXTL'
_computing_publication_material 'Bruker SHELXTL'
_computing_structure_refinement 'SHELXL-97 (Sheldrick, 2008)'
_computing_structure_solution 'SHELXS-97 (Sheldrick, 2008)'
_diffrn_ambient_temperature 297(2)
_diffrn_measured_fraction_theta_full 0.986
_diffrn_measured_fraction_theta_max 0.986
_diffrn_measurement_device_type 'CCD area detector'
_diffrn_measurement_method 'phi and omega scans'
_diffrn_radiation_monochromator graphite
_diffrn_radiation_probe x-ray
_diffrn_radiation_type MoK\a
_diffrn_radiation_wavelength 0.71073
_diffrn_reflns_av_R_equivalents 0.0267
_diffrn_reflns_av_sigmaI/netI 0.0650
_diffrn_reflns_limit_h_max 17
_diffrn_reflns_limit_h_min -16
_diffrn_reflns_limit_k_max 18
_diffrn_reflns_limit_k_min -16
_diffrn_reflns_limit_l_max 17
_diffrn_reflns_limit_l_min -18
_diffrn_reflns_number 15787
_diffrn_reflns_theta_full 26.03
_diffrn_reflns_theta_max 26.03
_diffrn_reflns_theta_min 1.43
_diffrn_source 'fine-focus sealed tube'
_exptl_absorpt_coefficient_mu 0.091
_exptl_absorpt_correction_T_max 1.000000
_exptl_absorpt_correction_T_min 0.875019
_exptl_absorpt_correction_type empirical
_exptl_crystal_colour red
_exptl_crystal_density_diffrn 1.277
_exptl_crystal_density_method 'not measured'
_exptl_crystal_description parallelepiped
_exptl_crystal_F_000 1096
_exptl_crystal_size_max 0.55
_exptl_crystal_size_mid 0.27
_exptl_crystal_size_min 0.23
_platon_squeeze_details ' '
_refine_diff_density_max 0.259
_refine_diff_density_min -0.209
_refine_diff_density_rms 0.058
_refine_ls_extinction_method none
_refine_ls_goodness_of_fit_ref 1.042
_refine_ls_hydrogen_treatment constr
_refine_ls_matrix_type full
_refine_ls_number_parameters 756
_refine_ls_number_reflns 10715
_refine_ls_number_restraints 0
_refine_ls_restrained_S_all 1.042
_refine_ls_R_factor_all 0.1234
_refine_ls_R_factor_gt 0.0546
_refine_ls_shift/su_max 0.001
_refine_ls_shift/su_mean 0.000
_refine_ls_structure_factor_coef Fsqd
_refine_ls_weighting_details 'calc w=1/[\s^2^(Fo^2^)+(0.0500P)^2^+0.0000P] where P=(Fo^2^+2Fc^2^)/3'
_refine_ls_weighting_scheme calc
_refine_ls_wR_factor_gt 0.1301
_refine_ls_wR_factor_ref 0.1450
_reflns_number_gt 4731
_reflns_number_total 10715
_reflns_threshold_expression >2sigma(I)
_cod_data_source_file ol203229z_si_003.cif
_cod_data_source_block kt110m
_cod_database_code 1507144

loop_
_symmetry_equiv_pos_as_xyz
'x, y, z'
'-x, -y, -z'

loop_
_atom_site_label
_atom_site_type_symbol
_atom_site_fract_x
_atom_site_fract_y
_atom_site_fract_z
_atom_site_U_iso_or_equiv
_atom_site_adp_type
_atom_site_occupancy
_atom_site_symmetry_multiplicity
_atom_site_calc_flag
_atom_site_refinement_flags
_atom_site_disorder_assembly
_atom_site_disorder_group
O1 O 1.41957(19) -0.13801(14) -0.54556(14) 0.0675(6) Uani 1 1 d . . .
O2 O 1.34865(15) -0.08822(13) -0.27881(12) 0.0569(5) Uani 1 1 d . . .
O3 O 1.26112(19) -0.16421(15) -0.60366(14) 0.0782(7) Uani 1 1 d . . .
O4 O 1.38805(17) 0.11470(14) -0.28627(14) 0.0767(6) Uani 1 1 d . . .
O5 O 1.41063(15) 0.22328(13) -0.14383(13) 0.0664(6) Uani 1 1 d . . .
O6 O 1.2190(3) -0.0180(2) -0.06289(17) 0.0990(9) Uani 1 1 d . . .
N1 N 0.9008(2) -0.0555(3) -0.2505(3) 0.1037(11) Uani 1 1 d . . .
C1 C 1.4915(3) -0.1186(2) -0.4709(2) 0.0600(8) Uani 1 1 d . . .
C2 C 1.5886(3) -0.1147(2) -0.4911(3) 0.0769(10) Uani 1 1 d . . .
H2A H 1.6027 -0.1250 -0.5520 0.092 Uiso 1 1 calc R . .
C3 C 1.6636(3) -0.0953(2) -0.4194(3) 0.0813(10) Uani 1 1 d . . .
H3A H 1.7289 -0.0927 -0.4322 0.098 Uiso 1 1 calc R . .
C4 C 1.6437(3) -0.0798(2) -0.3289(3) 0.0777(10) Uani 1 1 d . . .
H4A H 1.6949 -0.0675 -0.2812 0.093 Uiso 1 1 calc R . .
C5 C 1.5463(3) -0.0825(2) -0.3093(2) 0.0660(8) Uani 1 1 d . . .
H5A H 1.5327 -0.0714 -0.2482 0.079 Uiso 1 1 calc R . .
C6 C 1.4693(2) -0.10190(19) -0.3808(2) 0.0541(7) Uani 1 1 d . . .
C7 C 1.3687(2) -0.10248(18) -0.36690(19) 0.0540(7) Uani 1 1 d . . .
C8 C 1.2984(2) -0.11842(18) -0.43870(19) 0.0535(7) Uani 1 1 d . . .
C9 C 1.3208(3) -0.1414(2) -0.5336(2) 0.0630(8) Uani 1 1 d . . .
C10 C 1.2001(2) -0.11255(19) -0.4197(2) 0.0591(8) Uani 1 1 d . . .
H10A H 1.1504 -0.1261 -0.4692 0.071 Uiso 1 1 calc R . .
C11 C 1.1800(2) -0.08822(19) -0.33274(19) 0.0526(7) Uani 1 1 d . . .
C12 C 1.2576(2) -0.06992(19) -0.25145(19) 0.0526(7) Uani 1 1 d . A .
H12A H 1.2195 -0.1185 -0.2200 0.063 Uiso 1 1 calc R . .
C13 C 1.0834(2) -0.0767(2) -0.3068(2) 0.0595(8) Uani 1 1 d . . .
C14 C 1.0557(3) -0.0028(2) -0.3266(2) 0.0629(8) Uani 1 1 d . . .
C15 C 1.1165(3) 0.0634(2) -0.3731(2) 0.0746(10) Uani 1 1 d . . .
H15A H 1.1779 0.0602 -0.3920 0.089 Uiso 1 1 calc R . .
C16 C 1.0859(4) 0.1326(3) -0.3907(3) 0.0940(12) Uani 1 1 d . . .
H16A H 1.1257 0.1750 -0.4223 0.113 Uiso 1 1 calc R . .
C17 C 0.9954(4) 0.1390(3) -0.3610(3) 0.1050(15) Uani 1 1 d . . .
H17A H 0.9750 0.1858 -0.3732 0.126 Uiso 1 1 calc R . .
C18 C 0.9366(3) 0.0780(3) -0.3147(3) 0.1052(14) Uani 1 1 d . . .
H18A H 0.8768 0.0843 -0.2948 0.126 Uiso 1 1 calc R . .
C19 C 0.9645(3) 0.0047(3) -0.2961(3) 0.0818(11) Uani 1 1 d . . .
C20 C 0.9284(3) -0.1218(3) -0.2357(3) 0.0992(12) Uani 1 1 d . . .
H20A H 0.8849 -0.1647 -0.2061 0.119 Uiso 1 1 calc R . .
C21 C 1.0182(3) -0.1343(2) -0.2606(2) 0.0758(9) Uani 1 1 d . . .
H21A H 1.0336 -0.1826 -0.2453 0.091 Uiso 1 1 calc R . .
C22 C 1.3013(2) 0.03965(19) -0.17872(18) 0.0492(7) Uani 1 1 d . . .
C23 C 1.3674(2) 0.1232(2) -0.2086(2) 0.0567(8) Uani 1 1 d . A .
C24 C 1.3924(2) 0.2441(2) -0.0527(2) 0.0603(8) Uani 1 1 d . A .
C25 C 1.4397(3) 0.3474(2) 0.0047(2) 0.0859(11) Uani 1 1 d . . .
H25A H 1.4805 0.3990 -0.0181 0.103 Uiso 1 1 calc R . .
C26 C 1.4251(3) 0.3716(3) 0.0954(3) 0.1031(13) Uani 1 1 d . . .
H26A H 1.4574 0.4408 0.1352 0.124 Uiso 1 1 calc R . .
C27 C 1.3645(4) 0.2976(3) 0.1297(2) 0.1065(14) Uani 1 1 d . . .
H27A H 1.3564 0.3167 0.1923 0.128 Uiso 1 1 calc R . .
C28 C 1.3147(3) 0.1935(3) 0.0719(2) 0.0936(12) Uani 1 1 d . A .
H28A H 1.2722 0.1427 0.0948 0.112 Uiso 1 1 calc R . .
C29 C 1.3304(3) 0.1667(2) -0.02300(19) 0.0636(8) Uani 1 1 d . . .
C30 C 1.2840(2) 0.0611(2) -0.09020(19) 0.0563(8) Uani 1 1 d . A .
O7 O 1.1001(4) 0.0277(5) -0.0470(4) 0.125(2) Uani 0.573(5) 1 d P A 1
C31 C 1.1366(9) -0.0278(7) -0.0355(6) 0.100(3) Uani 0.573(5) 1 d P A 1
C32 C 1.0909(18) -0.1191(13) -0.0001(11) 0.185(10) Uani 0.573(5) 1 d P A 1
H32A H 1.0256 -0.1241 0.0210 0.278 Uiso 0.573(5) 1 calc PR A 1
H32B H 1.1406 -0.1079 0.0510 0.278 Uiso 0.573(5) 1 calc PR A 1
H32C H 1.0779 -0.1825 -0.0502 0.278 Uiso 0.573(5) 1 calc PR A 1
O7' O 1.3150(7) -0.0296(7) 0.0264(7) 0.158(4) Uani 0.427(5) 1 d P A 2
C31' C 1.2246(13) -0.0543(9) -0.0017(9) 0.107(4) Uani 0.427(5) 1 d P A 2
C32' C 1.125(3) -0.119(2) 0.026(2) 0.205(12) Uani 0.427(5) 1 d P A 2
H32D H 1.0651 -0.1189 -0.0053 0.307 Uiso 0.427(5) 1 calc PR A 2
H32E H 1.1293 -0.0912 0.0927 0.307 Uiso 0.427(5) 1 calc PR A 2
H32F H 1.1163 -0.1894 0.0081 0.307 Uiso 0.427(5) 1 calc PR A 2
N2 N 1.60612(17) 0.58190(18) 0.31331(16) 0.0575(6) Uani 1 1 d . . .
O8 O 1.07185(15) 0.64345(13) 0.58366(12) 0.0523(5) Uani 1 1 d . . .
O9 O 1.13678(13) 0.58098(14) 0.31572(11) 0.0544(5) Uani 1 1 d . . .
O10 O 1.22315(15) 0.65296(15) 0.63932(12) 0.0637(5) Uani 1 1 d . . .
O11 O 1.13899(18) 0.37512(15) 0.24826(16) 0.0850(7) Uani 1 1 d . . .
O12 O 1.14748(16) 0.33672(15) 0.09837(15) 0.0799(7) Uani 1 1 d . . .
O13 O 1.31262(18) 0.64888(19) 0.13687(15) 0.0817(7) Uani 1 1 d . B .
C33 C 1.0018(2) 0.62954(18) 0.51012(19) 0.0457(6) Uani 1 1 d . . .
C34 C 0.9104(2) 0.6387(2) 0.5323(2) 0.0564(7) Uani 1 1 d . . .
H34A H 0.8982 0.6536 0.5939 0.068 Uiso 1 1 calc R . .
C35 C 0.8381(2) 0.6252(2) 0.4611(2) 0.0618(8) Uani 1 1 d . . .
H35A H 0.7762 0.6310 0.4747 0.074 Uiso 1 1 calc R . .
C36 C 0.8561(2) 0.6034(2) 0.3698(2) 0.0673(8) Uani 1 1 d . . .
H36A H 0.8065 0.5945 0.3226 0.081 Uiso 1 1 calc R . .
C37 C 0.9473(2) 0.5947(2) 0.3481(2) 0.0567(7) Uani 1 1 d . . .
H37A H 0.9590 0.5799 0.2864 0.068 Uiso 1 1 calc R . .
C38 C 1.0220(2) 0.60804(18) 0.41872(17) 0.0431(6) Uani 1 1 d . . .
C39 C 1.1194(2) 0.60174(18) 0.40416(17) 0.0418(6) Uani 1 1 d . . .
C40 C 1.1878(2) 0.61399(18) 0.47582(17) 0.0425(6) Uani 1 1 d . . .
C41 C 1.1668(2) 0.63777(19) 0.57046(18) 0.0455(6) Uani 1 1 d . . .
C42 C 1.2828(2) 0.60061(18) 0.45534(17) 0.0457(6) Uani 1 1 d . . .
H42A H 1.3257 0.6004 0.5025 0.055 Uiso 1 1 calc R . .
C43 C 1.30920(19) 0.58867(17) 0.37058(17) 0.0415(6) Uani 1 1 d . . .
C44 C 1.2427(2) 0.59578(19) 0.29627(17) 0.0465(7) Uani 1 1 d . . .
H44A H 1.2798 0.6655 0.2932 0.056 Uiso 1 1 calc R . .
C45 C 1.4080(2) 0.58189(19) 0.34810(16) 0.0423(6) Uani 1 1 d . . .
C46 C 1.4340(2) 0.50371(19) 0.35998(16) 0.0428(6) Uani 1 1 d . . .
C47 C 1.3640(2) 0.4209(2) 0.38551(18) 0.0547(7) Uani 1 1 d . . .
H47A H 1.2976 0.4167 0.3962 0.066 Uiso 1 1 calc R . .
C48 C 1.3904(3) 0.3476(2) 0.3949(2) 0.0651(8) Uani 1 1 d . . .
H48A H 1.3433 0.2944 0.4129 0.078 Uiso 1 1 calc R . .
C49 C 1.4898(3) 0.3524(2) 0.3774(2) 0.0652(8) Uani 1 1 d . . .
H49A H 1.5082 0.3019 0.3839 0.078 Uiso 1 1 calc R . .
C50 C 1.5592(2) 0.4292(2) 0.35121(19) 0.0582(8) Uani 1 1 d . . .
H50A H 1.6246 0.4312 0.3396 0.070 Uiso 1 1 calc R . .
C51 C 1.5324(2) 0.5064(2) 0.34160(17) 0.0469(7) Uani 1 1 d . . .
C52 C 1.5768(2) 0.6497(2) 0.30078(19) 0.0586(8) Uani 1 1 d . . .
H52A H 1.6245 0.7002 0.2802 0.070 Uiso 1 1 calc R . .
C53 C 1.4805(2) 0.6526(2) 0.31555(18) 0.0519(7) Uani 1 1 d . . .
H53A H 1.4655 0.7025 0.3033 0.062 Uiso 1 1 calc R . .
C54 C 1.2242(2) 0.5182(2) 0.19932(17) 0.0466(7) Uani 1 1 d . . .
C55 C 1.1685(2) 0.4082(2) 0.1869(2) 0.0591(8) Uani 1 1 d . . .
C56 C 1.1830(3) 0.3667(3) 0.0232(2) 0.0809(11) Uani 1 1 d . . .
C57 C 1.1614(3) 0.2861(4) -0.0616(3) 0.1228(16) Uani 1 1 d . . .
H57A H 1.1250 0.2167 -0.0671 0.147 Uiso 1 1 calc R . .
C58 C 1.1969(4) 0.3146(6) -0.1374(3) 0.155(3) Uani 1 1 d . . .
H58A H 1.1815 0.2627 -0.1957 0.186 Uiso 1 1 calc R . .
C59 C 1.2531(4) 0.4148(6) -0.1297(3) 0.150(3) Uani 1 1 d . . .
H59A H 1.2792 0.4311 -0.1810 0.180 Uiso 1 1 calc R . .
C60 C 1.2714(3) 0.4930(4) -0.0444(2) 0.1071(14) Uani 1 1 d . . .
H60A H 1.3074 0.5621 -0.0395 0.128 Uiso 1 1 calc R . .
C61 C 1.2372(2) 0.4699(3) 0.0338(2) 0.0702(9) Uani 1 1 d . . .
C62 C 1.2548(2) 0.5447(2) 0.12476(19) 0.0588(8) Uani 1 1 d . . .
C63 C 1.2582(5) 0.7052(4) 0.1325(3) 0.1273(18) Uani 1 1 d . . .
O14 O 1.157(3) 0.664(3) 0.125(2) 0.145(6) Uani 0.59(3) 1 d P B 1
C64 C 1.320(3) 0.810(2) 0.148(2) 0.159(5) Uani 0.59(3) 1 d P B 1
H64A H 1.3782 0.8176 0.1137 0.238 Uiso 0.59(3) 1 calc PR B 1
H64B H 1.3477 0.8477 0.2136 0.238 Uiso 0.59(3) 1 calc PR B 1
H64C H 1.2778 0.8380 0.1264 0.238 Uiso 0.59(3) 1 calc PR B 1
O14' O 1.169(5) 0.659(4) 0.088(2) 0.145(6) Uani 0.41(3) 1 d P B 2
C64' C 1.340(4) 0.828(4) 0.181(3) 0.159(5) Uani 0.41(3) 1 d P B 2
H64D H 1.3082 0.8627 0.2257 0.238 Uiso 0.41(3) 1 calc PR B 2
H64E H 1.3560 0.8589 0.1332 0.238 Uiso 0.41(3) 1 calc PR B 2
H64F H 1.4043 0.8355 0.2120 0.238 Uiso 0.41(3) 1 calc PR B 2

loop_
_atom_site_aniso_label
_atom_site_aniso_U_11
_atom_site_aniso_U_22
_atom_site_aniso_U_33
_atom_site_aniso_U_23
_atom_site_aniso_U_13
_atom_site_aniso_U_12
O1 0.0880(17) 0.0605(13) 0.0552(13) 0.0152(10) 0.0186(12) 0.0374(12)
O2 0.0669(13) 0.0581(12) 0.0496(11) 0.0120(9) 0.0075(10) 0.0365(10)
O3 0.1041(18) 0.0707(14) 0.0490(13) 0.0082(11) -0.0039(12) 0.0387(13)
O4 0.0998(17) 0.0539(12) 0.0556(13) 0.0145(11) 0.0216(12) 0.0178(12)
O5 0.0712(14) 0.0420(11) 0.0596(13) 0.0037(10) 0.0041(11) 0.0112(10)
O6 0.151(3) 0.0713(17) 0.0570(16) 0.0256(13) 0.0344(18) 0.0298(19)
N1 0.066(2) 0.088(2) 0.161(3) 0.046(2) 0.020(2) 0.0363(19)
C1 0.071(2) 0.0385(16) 0.063(2) 0.0131(15) 0.0142(18) 0.0216(16)
C2 0.088(3) 0.0500(19) 0.078(2) 0.0114(17) 0.026(2) 0.0250(19)
C3 0.073(3) 0.057(2) 0.097(3) 0.013(2) 0.023(2) 0.0235(18)
C4 0.069(2) 0.065(2) 0.089(3) 0.0143(19) 0.004(2) 0.0301(19)
C5 0.071(2) 0.0544(18) 0.068(2) 0.0150(16) 0.0129(18) 0.0287(17)
C6 0.066(2) 0.0391(15) 0.0536(18) 0.0103(14) 0.0101(16) 0.0243(15)
C7 0.073(2) 0.0347(14) 0.0464(17) 0.0047(13) 0.0043(16) 0.0235(15)
C8 0.067(2) 0.0359(15) 0.0476(17) 0.0055(13) 0.0041(15) 0.0205(15)
C9 0.088(3) 0.0382(16) 0.055(2) 0.0091(15) 0.0072(19) 0.0254(17)
C10 0.068(2) 0.0395(15) 0.0576(19) 0.0099(14) -0.0070(16) 0.0186(15)
C11 0.0564(19) 0.0375(15) 0.0507(18) 0.0054(13) -0.0028(15) 0.0166(14)
C12 0.0573(18) 0.0420(15) 0.0532(17) 0.0145(13) 0.0084(14) 0.0187(14)
C13 0.0545(19) 0.0450(17) 0.0619(19) 0.0065(15) -0.0008(16) 0.0157(16)
C14 0.057(2) 0.0447(17) 0.071(2) 0.0073(16) -0.0046(16) 0.0182(16)
C15 0.088(3) 0.057(2) 0.072(2) 0.0110(17) -0.0053(19) 0.035(2)
C16 0.113(3) 0.061(2) 0.097(3) 0.016(2) -0.018(3) 0.039(2)
C17 0.102(3) 0.065(3) 0.136(4) 0.011(2) -0.031(3) 0.046(3)
C18 0.076(3) 0.064(2) 0.152(4) 0.010(3) -0.016(3) 0.030(2)
C19 0.064(2) 0.057(2) 0.109(3) 0.012(2) -0.011(2) 0.026(2)
C20 0.065(3) 0.090(3) 0.143(4) 0.048(3) 0.029(2) 0.029(2)
C21 0.060(2) 0.067(2) 0.097(3) 0.031(2) 0.0110(19) 0.0235(19)
C22 0.0527(17) 0.0448(16) 0.0454(16) 0.0137(13) 0.0047(13) 0.0192(14)
C23 0.0600(19) 0.0472(17) 0.0500(18) 0.0074(15) 0.0060(15) 0.0190(15)
C24 0.063(2) 0.0551(19) 0.0508(19) 0.0059(16) 0.0016(15) 0.0248(17)
C25 0.098(3) 0.058(2) 0.067(2) -0.0076(18) -0.009(2) 0.0251(19)
C26 0.110(3) 0.073(3) 0.079(3) -0.011(2) -0.012(2) 0.027(2)
C27 0.131(4) 0.104(3) 0.051(2) -0.012(2) 0.001(2) 0.050(3)
C28 0.120(3) 0.086(2) 0.054(2) 0.0102(19) 0.014(2) 0.037(2)
C29 0.074(2) 0.067(2) 0.0412(17) 0.0064(16) -0.0001(16) 0.0323(18)
C30 0.064(2) 0.0526(18) 0.0474(18) 0.0169(15) 0.0063(15) 0.0218(16)
O7 0.076(4) 0.128(5) 0.136(5) 0.023(4) 0.028(3) 0.030(3)
C31 0.114(8) 0.094(6) 0.067(5) 0.017(4) 0.027(5) 0.029(6)
C32 0.23(2) 0.110(9) 0.116(9) 0.032(8) 0.102(12) -0.017(9)
O7' 0.131(7) 0.182(8) 0.219(10) 0.143(7) 0.033(7) 0.069(7)
C31' 0.137(11) 0.110(8) 0.095(8) 0.049(7) 0.036(8) 0.063(9)
C32' 0.142(15) 0.25(2) 0.22(2) 0.19(2) 0.038(14) 0.012(15)
N2 0.0447(14) 0.0623(15) 0.0647(16) 0.0213(13) 0.0101(12) 0.0237(13)
O8 0.0604(13) 0.0584(11) 0.0427(10) 0.0174(9) 0.0149(9) 0.0306(10)
O9 0.0517(12) 0.0769(13) 0.0362(10) 0.0124(9) 0.0069(9) 0.0353(10)
O10 0.0686(14) 0.0897(14) 0.0393(11) 0.0214(10) 0.0070(10) 0.0420(12)
O11 0.1071(19) 0.0575(13) 0.0698(15) 0.0227(12) 0.0211(14) 0.0170(13)
O12 0.0787(16) 0.0628(13) 0.0633(14) -0.0107(11) 0.0085(12) 0.0230(12)
O13 0.0782(16) 0.0906(17) 0.0892(17) 0.0579(14) 0.0175(13) 0.0301(15)
C33 0.0478(17) 0.0398(15) 0.0524(17) 0.0188(13) 0.0118(14) 0.0201(13)
C34 0.0571(19) 0.0568(17) 0.0626(19) 0.0233(15) 0.0260(16) 0.0295(15)
C35 0.0487(18) 0.077(2) 0.076(2) 0.0378(18) 0.0204(17) 0.0347(17)
C36 0.054(2) 0.087(2) 0.072(2) 0.0392(19) 0.0110(17) 0.0336(18)
C37 0.0534(19) 0.0701(19) 0.0548(18) 0.0266(15) 0.0139(15) 0.0314(16)
C38 0.0429(16) 0.0393(14) 0.0459(16) 0.0147(12) 0.0077(13) 0.0175(13)
C39 0.0489(17) 0.0394(14) 0.0350(14) 0.0089(12) 0.0090(12) 0.0208(13)
C40 0.0466(16) 0.0414(14) 0.0407(15) 0.0135(12) 0.0094(13) 0.0211(13)
C41 0.0496(18) 0.0441(15) 0.0444(16) 0.0159(13) 0.0143(14) 0.0216(14)
C42 0.0483(16) 0.0485(15) 0.0419(16) 0.0135(13) 0.0048(13) 0.0249(14)
C43 0.0437(16) 0.0395(14) 0.0396(15) 0.0119(12) 0.0072(12) 0.0184(13)
C44 0.0475(17) 0.0478(15) 0.0437(15) 0.0162(13) 0.0117(13) 0.0205(14)
C45 0.0420(16) 0.0423(15) 0.0358(14) 0.0058(12) 0.0033(12) 0.0185(13)
C46 0.0418(16) 0.0449(15) 0.0386(14) 0.0092(12) 0.0070(12) 0.0203(14)
C47 0.0582(19) 0.0560(17) 0.0570(18) 0.0199(15) 0.0159(15) 0.0315(16)
C48 0.067(2) 0.0579(19) 0.077(2) 0.0299(17) 0.0190(17) 0.0300(17)
C49 0.074(2) 0.0515(18) 0.071(2) 0.0163(16) 0.0012(18) 0.0341(18)
C50 0.0556(19) 0.0589(19) 0.0629(19) 0.0124(16) 0.0080(15) 0.0345(17)
C51 0.0475(17) 0.0495(16) 0.0404(15) 0.0090(13) 0.0051(13) 0.0237(15)
C52 0.0479(19) 0.0584(18) 0.068(2) 0.0278(16) 0.0132(15) 0.0175(16)
C53 0.0478(17) 0.0475(16) 0.0616(18) 0.0228(14) 0.0104(14) 0.0197(14)
C54 0.0467(16) 0.0508(17) 0.0399(15) 0.0123(13) 0.0095(13) 0.0219(14)
C55 0.0570(19) 0.058(2) 0.0481(18) 0.0068(16) 0.0102(15) 0.0207(16)
C56 0.058(2) 0.118(3) 0.0419(19) -0.003(2) 0.0079(16) 0.039(2)
C57 0.081(3) 0.158(4) 0.069(3) -0.032(3) 0.002(2) 0.049(3)
C58 0.085(4) 0.275(8) 0.047(3) -0.016(4) 0.000(3) 0.081(4)
C59 0.094(4) 0.299(8) 0.049(3) 0.041(5) 0.020(3) 0.095(5)
C60 0.087(3) 0.191(4) 0.049(2) 0.046(3) 0.024(2) 0.064(3)
C61 0.057(2) 0.107(3) 0.0375(18) 0.0213(19) 0.0109(15) 0.031(2)
C62 0.0487(18) 0.077(2) 0.0459(18) 0.0238(16) 0.0070(14) 0.0224(17)
C63 0.153(5) 0.109(4) 0.101(4) 0.040(3) -0.020(3) 0.041(4)
O14 0.144(9) 0.128(4) 0.157(17) 0.032(14) -0.022(13) 0.070(4)
C64 0.199(15) 0.067(10) 0.138(19) 0.006(11) -0.062(11) 0.017(10)
O14' 0.144(9) 0.128(4) 0.157(17) 0.032(14) -0.022(13) 0.070(4)
C64' 0.199(15) 0.067(10) 0.138(19) 0.006(11) -0.062(11) 0.017(10)

loop_
_atom_type_symbol
_atom_type_description
_atom_type_scat_dispersion_real
_atom_type_scat_dispersion_imag
_atom_type_scat_source
C C 0.0033 0.0016 'International Tables Vol C Tables 4.2.6.8 and 6.1.1.4'
H H 0.0000 0.0000 'International Tables Vol C Tables 4.2.6.8 and 6.1.1.4'
N N 0.0061 0.0033 'International Tables Vol C Tables 4.2.6.8 and 6.1.1.4'
O O 0.0106 0.0060 'International Tables Vol C Tables 4.2.6.8 and 6.1.1.4'

loop_
_geom_angle_atom_site_label_1
_geom_angle_atom_site_label_2
_geom_angle_atom_site_label_3
_geom_angle
C1 O1 C9 121.3(2)
C7 O2 C12 121.2(2)
C24 O5 C23 121.8(2)
C31 O6 C31' 80.0(8)
C31 O6 C30 126.4(6)
C31' O6 C30 137.3(8)
C20 N1 C19 116.1(4)
O1 C1 C6 122.1(3)
O1 C1 C2 116.1(3)
C6 C1 C2 121.8(3)
C3 C2 C1 118.7(3)
C3 C2 H2A 120.7
C1 C2 H2A 120.7
C2 C3 C4 121.2(3)
C2 C3 H3A 119.4
C4 C3 H3A 119.4
C3 C4 C5 119.5(3)
C3 C4 H4A 120.2
C5 C4 H4A 120.2
C6 C5 C4 120.2(3)
C6 C5 H5A 119.9
C4 C5 H5A 119.9
C1 C6 C5 118.6(3)
C1 C6 C7 117.2(3)
C5 C6 C7 124.2(3)
O2 C7 C8 122.8(3)
O2 C7 C6 115.7(3)
C8 C7 C6 121.5(3)
C7 C8 C9 120.5(3)
C7 C8 C10 119.1(3)
C9 C8 C10 120.4(3)
O3 C9 O1 116.6(3)
O3 C9 C8 126.2(3)
O1 C9 C8 117.2(3)
C11 C10 C8 121.2(3)
C11 C10 H10A 119.4
C8 C10 H10A 119.4
C10 C11 C13 124.6(3)
C10 C11 C12 120.5(3)
C13 C11 C12 115.0(2)
O2 C12 C11 114.2(2)
O2 C12 C22 106.9(2)
C11 C12 C22 113.1(2)
O2 C12 H12A 107.4
C11 C12 H12A 107.4
C22 C12 H12A 107.4
C21 C13 C14 116.6(3)
C21 C13 C11 121.3(3)
C14 C13 C11 122.1(3)
C19 C14 C15 119.2(3)
C19 C14 C13 117.7(3)
C15 C14 C13 123.1(3)
C16 C15 C14 120.6(4)
C16 C15 H15A 119.7
C14 C15 H15A 119.7
C15 C16 C17 119.9(4)
C15 C16 H16A 120.1
C17 C16 H16A 120.1
C18 C17 C16 120.9(4)
C18 C17 H17A 119.5
C16 C17 H17A 119.5
C17 C18 C19 121.1(4)
C17 C18 H18A 119.5
C19 C18 H18A 119.5
N1 C19 C14 123.6(3)
N1 C19 C18 118.1(4)
C14 C19 C18 118.3(4)
N1 C20 C21 125.3(4)
N1 C20 H20A 117.4
C21 C20 H20A 117.4
C13 C21 C20 120.6(3)
C13 C21 H21A 119.7
C20 C21 H21A 119.7
C30 C22 C23 119.4(2)
C30 C22 C12 124.0(3)
C23 C22 C12 116.6(2)
O4 C23 O5 115.8(3)
O4 C23 C22 126.1(3)
O5 C23 C22 118.2(2)
C29 C24 O5 121.1(2)
C29 C24 C25 122.9(3)
O5 C24 C25 116.0(3)
C26 C25 C24 118.1(4)
C26 C25 H25A 120.9
C24 C25 H25A 120.9
C25 C26 C27 121.8(3)
C25 C26 H26A 119.1
C27 C26 H26A 119.1
C26 C27 C28 120.5(3)
C26 C27 H27A 119.7
C28 C27 H27A 119.7
C27 C28 C29 118.3(3)
C27 C28 H28A 120.8
C29 C28 H28A 120.8
C24 C29 C28 118.3(3)
C24 C29 C30 117.9(3)
C28 C29 C30 123.8(3)
C22 C30 O6 119.2(3)
C22 C30 C29 121.6(3)
O6 C30 C29 119.1(3)
O7 C31 O6 116.6(9)
O7 C31 C32 130.8(13)
O6 C31 C32 112.2(12)
C31 C32 H32A 109.5
C31 C32 H32B 109.5
H32A C32 H32B 109.5
C31 C32 H32C 109.5
H32A C32 H32C 109.5
H32B C32 H32C 109.5
O7' C31' O6 110.2(12)
O7' C31' C32' 130.0(17)
O6 C31' C32' 119.7(17)
C31' C32' H32D 109.5
C31' C32' H32E 109.5
H32D C32' H32E 109.5
C31' C32' H32F 109.5
H32D C32' H32F 109.5
H32E C32' H32F 109.5
C52 N2 C51 115.6(2)
C33 O8 C41 121.8(2)
C39 O9 C44 119.77(19)
C55 O12 C56 121.6(3)
C63 O13 C62 118.3(3)
O8 C33 C34 116.5(2)
O8 C33 C38 121.9(2)
C34 C33 C38 121.7(3)
C35 C34 C33 118.5(3)
C35 C34 H34A 120.8
C33 C34 H34A 120.8
C36 C35 C34 120.9(3)
C36 C35 H35A 119.6
C34 C35 H35A 119.6
C35 C36 C37 120.5(3)
C35 C36 H36A 119.8
C37 C36 H36A 119.8
C36 C37 C38 119.9(3)
C36 C37 H37A 120.0
C38 C37 H37A 120.0
C33 C38 C37 118.6(2)
C33 C38 C39 116.9(2)
C37 C38 C39 124.5(2)
O9 C39 C40 122.8(2)
O9 C39 C38 115.7(2)
C40 C39 C38 121.5(2)
C39 C40 C41 121.1(2)
C39 C40 C42 118.8(2)
C41 C40 C42 120.1(2)
O10 C41 O8 116.6(2)
O10 C41 C40 126.6(3)
O8 C41 C40 116.8(2)
C43 C42 C40 121.2(2)
C43 C42 H42A 119.4
C40 C42 H42A 119.4
C42 C43 C45 123.2(2)
C42 C43 C44 119.0(2)
C45 C43 C44 117.3(2)
O9 C44 C54 104.95(19)
O9 C44 C43 113.9(2)
C54 C44 C43 114.6(2)
O9 C44 H44A 107.7
C54 C44 H44A 107.7
C43 C44 H44A 107.7
C53 C45 C46 116.8(2)
C53 C45 C43 120.6(2)
C46 C45 C43 122.6(2)
C51 C46 C47 117.8(2)
C51 C46 C45 118.8(3)
C47 C46 C45 123.4(2)
C48 C47 C46 121.9(3)
C48 C47 H47A 119.0
C46 C47 H47A 119.0
C47 C48 C49 119.4(3)
C47 C48 H48A 120.3
C49 C48 H48A 120.3
C50 C49 C48 121.0(3)
C50 C49 H49A 119.5
C48 C49 H49A 119.5
C49 C50 C51 120.0(3)
C49 C50 H50A 120.0
C51 C50 H50A 120.0
N2 C51 C46 123.0(2)
N2 C51 C50 117.1(3)
C46 C51 C50 119.9(3)
N2 C52 C53 125.7(3)
N2 C52 H52A 117.1
C53 C52 H52A 117.1
C45 C53 C52 120.0(3)
C45 C53 H53A 120.0
C52 C53 H53A 120.0
C62 C54 C55 118.9(3)
C62 C54 C44 123.8(3)
C55 C54 C44 117.3(2)
O11 C55 O12 117.0(3)
O11 C55 C54 125.0(3)
O12 C55 C54 118.0(3)
C61 C56 O12 121.3(3)
C61 C56 C57 123.1(4)
O12 C56 C57 115.6(4)
C58 C57 C56 116.4(5)
C58 C57 H57A 121.8
C56 C57 H57A 121.8
C59 C58 C57 122.5(5)
C59 C58 H58A 118.8
C57 C58 H58A 118.8
C58 C59 C60 119.3(5)
C58 C59 H59A 120.4
C60 C59 H59A 120.4
C61 C60 C59 121.1(5)
C61 C60 H60A 119.5
C59 C60 H60A 119.5
C56 C61 C60 117.5(4)
C56 C61 C62 117.3(3)
C60 C61 C62 125.1(4)
C54 C62 O13 119.3(3)
C54 C62 C61 122.8(3)
O13 C62 C61 117.7(3)
O14' C63 O14 27(2)
O14' C63 O13 118(3)
O14 C63 O13 120.0(17)
O14' C63 C64 121(3)
O14 C63 C64 124(2)
O13 C63 C64 115.9(16)
O14' C63 C64' 133(3)
O14 C63 C64' 127(3)
O13 C63 C64' 108(2)
C64 C63 C64' 17(3)
C63 C64 H64A 109.5
C63 C64 H64B 109.5
H64A C64 H64B 109.5
C63 C64 H64C 109.5
H64A C64 H64C 109.5
H64B C64 H64C 109.5
C63 C64' H64D 109.5
C63 C64' H64E 109.5
H64D C64' H64E 109.5
C63 C64' H64F 109.5
H64D C64' H64F 109.5
H64E C64' H64F 109.5

loop_
_geom_bond_atom_site_label_1
_geom_bond_atom_site_label_2
_geom_bond_distance
O1 C1 1.379(3)
O1 C9 1.387(4)
O2 C7 1.345(3)
O2 C12 1.460(3)
O3 C9 1.206(3)
O4 C23 1.204(3)
O5 C24 1.378(3)
O5 C23 1.381(3)
O6 C31 1.206(11)
O6 C31' 1.236(12)
O6 C30 1.363(3)
N1 C20 1.289(4)
N1 C19 1.363(4)
C1 C6 1.381(4)
C1 C2 1.388(4)
C2 C3 1.374(4)
C2 H2A 0.9300
C3 C4 1.379(4)
C3 H3A 0.9300
C4 C5 1.394(4)
C4 H4A 0.9300
C5 C6 1.392(4)
C5 H5A 0.9300
C6 C7 1.432(4)
C7 C8 1.351(4)
C8 C9 1.450(4)
C8 C10 1.451(4)
C10 C11 1.328(4)
C10 H10A 0.9300
C11 C13 1.484(4)
C11 C12 1.511(3)
C12 C22 1.524(3)
C12 H12A 0.9800
C13 C21 1.358(4)
C13 C14 1.433(4)
C14 C19 1.410(5)
C14 C15 1.413(4)
C15 C16 1.375(4)
C15 H15A 0.9300
C16 C17 1.389(5)
C16 H16A 0.9300
C17 C18 1.354(5)
C17 H17A 0.9300
C18 C19 1.418(5)
C18 H18A 0.9300
C20 C21 1.395(5)
C20 H20A 0.9300
C21 H21A 0.9300
C22 C30 1.336(3)
C22 C23 1.439(4)
C24 C29 1.355(4)
C24 C25 1.379(4)
C25 C26 1.356(5)
C25 H25A 0.9300
C26 C27 1.359(5)
C26 H26A 0.9300
C27 C28 1.390(5)
C27 H27A 0.9300
C28 C29 1.422(4)
C28 H28A 0.9300
C29 C30 1.451(4)
O7 C31 1.202(10)
C31 C32 1.53(2)
C32 H32A 0.9600
C32 H32B 0.9600
C32 H32C 0.9600
O7' C31' 1.195(14)
C31' C32' 1.50(3)
C32' H32D 0.9600
C32' H32E 0.9600
C32' H32F 0.9600
N2 C52 1.312(3)
N2 C51 1.382(3)
O8 C33 1.381(3)
O8 C41 1.388(3)
O9 C39 1.335(3)
O9 C44 1.464(3)
O10 C41 1.202(3)
O11 C55 1.197(3)
O12 C55 1.369(3)
O12 C56 1.389(4)
O13 C63 1.372(6)
O13 C62 1.388(3)
C33 C34 1.385(4)
C33 C38 1.390(3)
C34 C35 1.379(4)
C34 H34A 0.9300
C35 C36 1.378(4)
C35 H35A 0.9300
C36 C37 1.379(4)
C36 H36A 0.9300
C37 C38 1.394(3)
C37 H37A 0.9300
C38 C39 1.429(3)
C39 C40 1.354(3)
C40 C41 1.439(3)
C40 C42 1.458(3)
C42 C43 1.328(3)
C42 H42A 0.9300
C43 C45 1.474(3)
C43 C44 1.511(3)
C44 C54 1.505(3)
C44 H44A 0.9800
C45 C53 1.371(3)
C45 C46 1.431(3)
C46 C51 1.404(3)
C46 C47 1.410(3)
C47 C48 1.350(4)
C47 H47A 0.9300
C48 C49 1.406(4)
C48 H48A 0.9300
C49 C50 1.352(4)
C49 H49A 0.9300
C50 C51 1.410(4)
C50 H50A 0.9300
C52 C53 1.393(4)
C52 H52A 0.9300
C53 H53A 0.9300
C54 C62 1.340(3)
C54 C55 1.460(4)
C56 C61 1.375(4)
C56 C57 1.390(4)
C57 C58 1.388(6)
C57 H57A 0.9300
C58 C59 1.351(8)
C58 H58A 0.9300
C59 C60 1.385(6)
C59 H59A 0.9300
C60 C61 1.383(4)
C60 H60A 0.9300
C61 C62 1.424(4)
C63 O14' 1.21(6)
C63 O14 1.28(4)
C63 C64 1.40(3)
C63 C64' 1.63(4)
C64 H64A 0.9600
C64 H64B 0.9600
C64 H64C 0.9600
C64' H64D 0.9600
C64' H64E 0.9600
C64' H64F 0.9600

loop_
_platon_squeeze_void_nr
_platon_squeeze_void_average_x
_platon_squeeze_void_average_y
_platon_squeeze_void_average_z
_platon_squeeze_void_volume
_platon_squeeze_void_count_electrons
_platon_squeeze_void_content
1 -0.498 0.002 0.000 333 68 ' '
